data_4100244
_journal_name_full 'Journal of the American Chemical Society'
_journal_year 2005
_chemical_absolute_configuration syn
_chemical_formula_moiety 'C11 H18 N4 O3 S'
_chemical_formula_sum 'C11 H18 N4 O3 S'
_chemical_formula_weight 286.35
_space_group_IT_number 4
_symmetry_cell_setting monoclinic
_symmetry_space_group_name_Hall 'P 2yb'
_symmetry_space_group_name_H-M 'P 1 21 1'
_cell_angle_alpha 90.00
_cell_angle_beta 96.499(6)
_cell_angle_gamma 90.00
_cell_formula_units_Z 2
_cell_length_a 6.5893(13)
_cell_length_b 5.4676(11)
_cell_length_c 18.392(3)
_cell_measurement_temperature 193(2)
_cell_volume 658.4(2)
_diffrn_ambient_temperature 193(2)
_exptl_crystal_density_diffrn 1.444
_cod_depositor_comments
;
The following automatic conversions were performed:
'_symmetry_cell_setting' value 'Monoclinic' changed to 'monoclinic'
according to '/home/saulius/struct/CIF-dictionaries/cif_core.dic'
dictionary named 'cif_core.dic' version 2.4.1 from 2010-06-29.

Automatic conversion script
Id: cif_fix_enum 1527 2010-12-29 10:47:43Z saulius 
;
_cod_original_sg_symbol_Hall 'P 2yb '
_cod_original_sg_symbol_H-M 'P 21'
_cod_database_code 4100244

loop_
_symmetry_equiv_pos_as_xyz
'x, y, z'
'-x, y+1/2, -z'

loop_
_atom_site_label
_atom_site_type_symbol
_atom_site_fract_x
_atom_site_fract_y
_atom_site_fract_z
_atom_site_U_iso_or_equiv
_atom_site_adp_type
_atom_site_occupancy
_atom_site_symmetry_multiplicity
_atom_site_calc_flag
_atom_site_refinement_flags
_atom_site_disorder_assembly
_atom_site_disorder_group
C1 C 0.3269(10) 1.0882(15) -0.0008(4) 0.0270(19) Uani 1 1 d . . .
H1 H 0.3959 1.2136 -0.0239 0.032 Uiso 1 1 calc R . .
N1 N 0.2497(7) 0.8800(13) -0.0360(3) 0.0196(13) Uani 1 1 d . . .
C2 C 0.1683(9) 0.7581(15) 0.0148(3) 0.0224(16) Uani 1 1 d . . .
H2 H 0.1041 0.6032 0.0070 0.027 Uiso 1 1 calc R . .
N2 N 0.1862(8) 0.8780(13) 0.0795(3) 0.0243(14) Uani 1 1 d . . .
H2A H 0.1389 0.8288 0.1200 0.029 Uiso 1 1 calc R . .
C3 C 0.2934(9) 1.0940(15) 0.0704(4) 0.0184(16) Uani 1 1 d . . .
C4 C 0.3324(9) 1.2735(15) 0.1290(3) 0.0227(17) Uani 1 1 d . . .
H4A H 0.2003 1.3134 0.1470 0.027 Uiso 1 1 calc R . .
H4B H 0.3827 1.4249 0.1075 0.027 Uiso 1 1 calc R . .
C5 C 0.4867(9) 1.2023(14) 0.1964(4) 0.0210(17) Uani 1 1 d . . .
H5 H 0.4910 1.3367 0.2334 0.025 Uiso 1 1 calc R . .
C6 C 0.4220(10) 0.9670(14) 0.2311(4) 0.0220(17) Uani 1 1 d . . .
N3 N 0.6981(7) 1.1667(12) 0.1741(3) 0.0212(14) Uani 1 1 d . . .
H3A H 0.7897 1.2532 0.2047 0.032 Uiso 1 1 calc R . .
H3B H 0.7010 1.2204 0.1274 0.032 Uiso 1 1 calc R . .
H3C H 0.7311 1.0051 0.1767 0.032 Uiso 1 1 calc R . .
O1 O 0.5123(6) 0.7712(11) 0.2205(2) 0.0279(12) Uani 1 1 d . . .
N4 N 0.2706(8) 0.9811(12) 0.2733(3) 0.0220(14) Uani 1 1 d D B .
H4 H 0.2197 1.1248 0.2829 0.026 Uiso 1 1 calc R . .
C7 C 0.1887(10) 0.7609(16) 0.3037(3) 0.0294(17) Uani 1 1 d DU . .
H7 H 0.3091 0.6506 0.3154 0.035 Uiso 1 1 calc R A 1
C8 C 0.0983(14) 0.794(2) 0.3759(5) 0.036(2) Uani 0.6987(10) 1 d PDU B 1
H8A H 0.1924 0.8918 0.4101 0.043 Uiso 0.6987(10) 1 calc PR B 1
H8B H 0.0804 0.6318 0.3986 0.043 Uiso 0.6987(10) 1 calc PR B 1
C9 C -0.1090(13) 0.923(2) 0.3617(5) 0.0363(17) Uani 0.6987(10) 1 d PDU B 1
H9A H -0.1894 0.8485 0.3186 0.044 Uiso 0.6987(10) 1 calc PR B 1
H9B H -0.0868 1.0977 0.3504 0.044 Uiso 0.6987(10) 1 calc PR B 1
S1 S -0.2530(5) 0.9021(8) 0.4406(2) 0.0434(9) Uani 0.6987(10) 1 d PDU B 1
C10 C -0.3204(17) 0.5770(16) 0.4353(6) 0.043(2) Uani 0.6987(10) 1 d PDU B 1
H10A H -0.3999 0.5350 0.4754 0.065 Uiso 0.6987(10) 1 calc PR B 1
H10B H -0.1954 0.4783 0.4391 0.065 Uiso 0.6987(10) 1 calc PR B 1
H10C H -0.4018 0.5436 0.3884 0.065 Uiso 0.6987(10) 1 calc PR B 1
C11 C 0.0445(10) 0.6212(15) 0.2469(4) 0.0234(18) Uani 1 1 d . B .
O2 O -0.0317(7) 0.7270(11) 0.1882(3) 0.0297(12) Uani 1 1 d . . .
O3 O 0.0053(6) 0.4051(11) 0.2634(2) 0.0266(12) Uani 1 1 d . . .
C12 C 0.057(4) 0.863(4) 0.3612(14) 0.037(3) Uani 0.270(5) 1 d PDU B 2
H12A H 0.1514 0.9266 0.4027 0.044 Uiso 0.270(5) 1 calc PR B 2
H12B H -0.0211 1.0036 0.3390 0.044 Uiso 0.270(5) 1 calc PR B 2
C13 C -0.093(4) 0.690(4) 0.3925(10) 0.0381(19) Uani 0.270(5) 1 d PDU B 2
H13A H -0.0255 0.5298 0.4026 0.046 Uiso 0.270(5) 1 calc PR B 2
H13B H -0.2108 0.6629 0.3548 0.046 Uiso 0.270(5) 1 calc PR B 2
S2 S -0.1898(14) 0.797(2) 0.4760(5) 0.0389(18) Uani 0.270(5) 1 d PDU B 2
C14 C -0.322(4) 1.075(4) 0.4424(15) 0.041(3) Uani 0.270(5) 1 d PDU B 2
H14A H -0.3810 1.1558 0.4827 0.061 Uiso 0.270(5) 1 calc PR B 2
H14B H -0.4308 1.0335 0.4036 0.061 Uiso 0.270(5) 1 calc PR B 2
H14C H -0.2244 1.1860 0.4228 0.061 Uiso 0.270(5) 1 calc PR B 2
C15 C 0.083(11) 0.832(11) 0.371(3) 0.038(3) Uani 0.031(5) 1 d PDU B 3
H15A H 0.1862 0.9193 0.4047 0.045 Uiso 0.031(5) 1 calc PR B 3
H15B H -0.0232 0.9538 0.3539 0.045 Uiso 0.031(5) 1 calc PR B 3
C16 C -0.019(11) 0.644(16) 0.417(8) 0.039(2) Uani 0.031(5) 1 d PDU B 3
H16A H 0.0716 0.6139 0.4629 0.046 Uiso 0.031(5) 1 calc PR B 3
H16B H -0.0340 0.4876 0.3897 0.046 Uiso 0.031(5) 1 calc PR B 3
S3 S -0.269(9) 0.743(12) 0.439(5) 0.040(2) Uani 0.031(5) 1 d PDU B 3
C17 C -0.25(2) 1.072(13) 0.424(16) 0.040(2) Uani 0.031(5) 1 d PDU B 3
H17A H -0.3608 1.1566 0.4435 0.060 Uiso 0.031(5) 1 calc PR B 3
H17B H -0.2528 1.1039 0.3714 0.060 Uiso 0.031(5) 1 calc PR B 3
H17C H -0.1176 1.1313 0.4489 0.060 Uiso 0.031(5) 1 calc PR B 3

loop_
_atom_site_aniso_label
_atom_site_aniso_U_11
_atom_site_aniso_U_22
_atom_site_aniso_U_33
_atom_site_aniso_U_23
_atom_site_aniso_U_13
_atom_site_aniso_U_12
C1 0.020(4) 0.024(4) 0.038(5) 0.003(4) 0.005(4) -0.005(3)
N1 0.013(3) 0.017(3) 0.029(3) 0.001(3) 0.004(3) -0.007(3)
C2 0.019(4) 0.026(4) 0.022(4) 0.000(4) -0.002(3) 0.000(3)
N2 0.028(3) 0.019(3) 0.026(4) 0.008(3) 0.002(3) -0.007(3)
C3 0.009(4) 0.031(4) 0.013(4) -0.001(3) -0.006(3) 0.009(3)
C4 0.022(4) 0.022(4) 0.025(4) 0.004(4) 0.004(3) 0.000(3)
C5 0.014(4) 0.028(4) 0.021(4) 0.001(3) 0.003(3) -0.005(3)
C6 0.024(4) 0.020(4) 0.022(4) -0.003(3) 0.002(3) -0.004(3)
N3 0.017(3) 0.023(4) 0.022(3) 0.001(3) -0.002(3) -0.003(2)
O1 0.028(3) 0.017(3) 0.039(3) 0.001(3) 0.009(2) 0.000(2)
N4 0.018(3) 0.023(3) 0.027(3) -0.001(3) 0.010(3) -0.004(3)
C7 0.026(4) 0.038(4) 0.025(4) -0.003(4) 0.003(3) -0.014(4)
C8 0.040(4) 0.041(5) 0.029(4) -0.003(4) 0.012(3) -0.007(4)
C9 0.041(3) 0.037(4) 0.034(3) 0.000(3) 0.016(3) -0.005(3)
S1 0.048(2) 0.042(2) 0.045(2) -0.0037(19) 0.0232(17) -0.0013(18)
C10 0.045(4) 0.044(4) 0.044(4) 0.003(4) 0.021(4) -0.006(4)
C11 0.009(4) 0.028(5) 0.035(5) -0.004(4) 0.010(3) 0.007(3)
O2 0.030(3) 0.033(3) 0.027(3) 0.003(3) 0.005(2) -0.003(2)
O3 0.027(3) 0.021(3) 0.033(3) -0.007(2) 0.008(2) 0.002(2)
C12 0.044(5) 0.039(5) 0.030(5) 0.001(4) 0.016(4) -0.009(4)
C13 0.044(4) 0.040(4) 0.035(4) 0.001(3) 0.020(3) -0.006(3)
S2 0.045(3) 0.042(4) 0.034(3) 0.002(3) 0.022(3) -0.005(3)
C14 0.046(5) 0.042(5) 0.037(5) -0.001(4) 0.019(4) -0.003(4)
C15 0.043(5) 0.040(5) 0.033(5) 0.000(4) 0.016(4) -0.007(5)
C16 0.043(4) 0.040(4) 0.035(4) 0.000(4) 0.019(3) -0.006(4)
S3 0.044(4) 0.041(4) 0.038(4) 0.000(4) 0.020(4) -0.004(4)
C17 0.045(5) 0.041(4) 0.037(5) 0.000(5) 0.020(4) -0.004(4)

loop_
_geom_bond_atom_site_label_1
_geom_bond_atom_site_label_2
_geom_bond_distance
_geom_bond_site_symmetry_2
_geom_bond_publ_flag
C1 C3 1.353(8) . ?
C1 N1 1.378(9) . ?
C1 H1 0.9500 . ?
N1 C2 1.310(8) . ?
C2 N2 1.353(8) . ?
C2 H2 0.9500 . ?
N2 C3 1.396(8) . ?
N2 H2A 0.8800 . ?
C3 C4 1.458(9) . ?
C4 C5 1.561(9) . ?
C4 H4A 0.9900 . ?
C4 H4B 0.9900 . ?
C5 N3 1.509(7) . ?
C5 C6 1.518(8) . ?
C5 H5 1.0000 . ?
C6 O1 1.251(8) . ?
C6 N4 1.335(7) . ?
N3 H3A 0.9100 . ?
N3 H3B 0.9100 . ?
N3 H3C 0.9100 . ?
N4 C7 1.456(8) . ?
N4 H4 0.8800 . ?
C7 C8 1.527(7) . ?
C7 C11 1.534(10) . ?
C7 C15 1.535(9) . ?
C7 C12 1.544(8) . ?
C7 H7 1.0000 . ?
C8 C9 1.536(8) . ?
C8 H8A 0.9900 . ?
C8 H8B 0.9900 . ?
C9 S1 1.826(7) . ?
C9 H9A 0.9900 . ?
C9 H9B 0.9900 . ?
S1 C10 1.832(8) . ?
C10 H10A 0.9800 . ?
C10 H10B 0.9800 . ?
C10 H10C 0.9800 . ?
C11 O3 1.254(8) . ?
C11 O2 1.277(8) . ?
C12 C13 1.530(9) . ?
C12 H12A 0.9900 . ?
C12 H12B 0.9900 . ?
C13 S2 1.824(10) . ?
C13 H13A 0.9900 . ?
C13 H13B 0.9900 . ?
S2 C14 1.827(10) . ?
C14 H14A 0.9800 . ?
C14 H14B 0.9800 . ?
C14 H14C 0.9800 . ?
C15 C16 1.534(10) . ?
C15 H15A 0.9900 . ?
C15 H15B 0.9900 . ?
C16 S3 1.828(10) . ?
C16 H16A 0.9900 . ?
C16 H16B 0.9900 . ?
S3 C17 1.828(11) . ?
C17 H17A 0.9800 . ?
C17 H17B 0.9800 . ?
C17 H17C 0.9800 . ?
